data_4024644
loop_
_publ_author_name
'Feldman, Ken S.'
'Hester, D. Keith'
'Iyer, Malliga R.'
'Munson, Paul J.'
'Silva L\'opez, Carlos'
'Faza, Olalla Nieto'

_publ_section_title
;
 Allenyl Azide Cycloaddition Chemistry. 2,3-Cyclopentennelated Indole
 Synthesis through Indolidene Intermediates
;
_journal_coden_ASTM JOCEAH
_journal_issue 14
_journal_name_full 'Journal of Organic Chemistry'
_journal_page_first 4958
_journal_page_last 4974
_journal_paper_doi 10.1021/jo900659w
_journal_volume 74
_journal_year 2009
_chemical_formula_sum 'C12 H11 N'
_chemical_formula_weight 169.22
_space_group_IT_number 14
_symmetry_cell_setting monoclinic
_symmetry_space_group_name_Hall '-P 2yn'
_symmetry_space_group_name_H-M 'P 1 21/n 1'
_atom_sites_solution_hydrogens geom
_atom_sites_solution_primary direct
_atom_sites_solution_secondary difmap
_audit_creation_method SHELXL-97
_cell_angle_alpha 90.00
_cell_angle_beta 92.517(5)
_cell_angle_gamma 90.00
_cell_formula_units_Z 4
_cell_length_a 11.907(4)
_cell_length_b 5.6848(16)
_cell_length_c 12.950(4)
_cell_measurement_reflns_used 2113
_cell_measurement_temperature 108(2)
_cell_measurement_theta_max 28.242
_cell_measurement_theta_min 2.274
_cell_volume 875.7(4)
_computing_cell_refinement 'Bruker SMART'
_computing_data_collection 'Bruker SMART'
_computing_data_reduction 'Bruker SAINT'
_computing_molecular_graphics 'Bruker SHELXTL'
_computing_publication_material 'Bruker SHELXTL'
_computing_structure_refinement 'SHELXL-97 (Sheldrick, 1997)'
_computing_structure_solution 'SHELXS-97 (Sheldrick, 1990)'
_diffrn_ambient_temperature 108(2)
_diffrn_measured_fraction_theta_full 0.949
_diffrn_measured_fraction_theta_max 0.949
_diffrn_measurement_device_type 'CCD area detector'
_diffrn_measurement_method 'phi and omega scans'
_diffrn_radiation_monochromator graphite
_diffrn_radiation_source 'fine-focus sealed tube'
_diffrn_radiation_type MoK\a
_diffrn_radiation_wavelength 0.71073
_diffrn_reflns_av_R_equivalents 0.0178
_diffrn_reflns_av_sigmaI/netI 0.0245
_diffrn_reflns_limit_h_max 15
_diffrn_reflns_limit_h_min -15
_diffrn_reflns_limit_k_max 7
_diffrn_reflns_limit_k_min -6
_diffrn_reflns_limit_l_max 17
_diffrn_reflns_limit_l_min -15
_diffrn_reflns_number 5358
_diffrn_reflns_theta_full 28.28
_diffrn_reflns_theta_max 28.28
_diffrn_reflns_theta_min 2.27
_exptl_absorpt_coefficient_mu 0.075
_exptl_absorpt_correction_type none
_exptl_crystal_colour yellow
_exptl_crystal_density_diffrn 1.283
_exptl_crystal_density_method 'not measured'
_exptl_crystal_description plate
_exptl_crystal_F_000 360
_exptl_crystal_size_max 0.40
_exptl_crystal_size_mid 0.30
_exptl_crystal_size_min 0.10
_refine_diff_density_max 0.403
_refine_diff_density_min -0.249
_refine_diff_density_rms 0.057
_refine_ls_extinction_method none
_refine_ls_goodness_of_fit_ref 1.072
_refine_ls_hydrogen_treatment noref
_refine_ls_matrix_type full
_refine_ls_number_parameters 119
_refine_ls_number_reflns 2066
_refine_ls_number_restraints 0
_refine_ls_restrained_S_all 1.072
_refine_ls_R_factor_all 0.0611
_refine_ls_R_factor_gt 0.0517
_refine_ls_shift/su_max 0.003
_refine_ls_shift/su_mean 0.000
_refine_ls_structure_factor_coef Fsqd
_refine_ls_weighting_details 'calc w=1/[\s^2^(Fo^2^)+(0.0693P)^2^+0.4061P] where P=(Fo^2^+2Fc^2^)/3'
_refine_ls_weighting_scheme calc
_refine_ls_wR_factor_gt 0.1320
_refine_ls_wR_factor_ref 0.1390
_reflns_number_gt 1729
_reflns_number_total 2066
_reflns_threshold_expression >2sigma(I)
_cod_data_source_file jo900659w_si_002.cif
_cod_data_source_block mxr4s
_cod_depositor_comments
;
The following automatic conversions were performed:
'_symmetry_cell_setting' value 'Monoclinic' changed to 'monoclinic'
according to '/home/saulius/struct/CIF-dictionaries/cif_core.dic'
dictionary named 'cif_core.dic' version 2.4.1 from 2010-06-29.

Automatic conversion script
Id: cif_fix_enum 1527 2010-12-29 10:47:43Z saulius 
;
_cod_original_sg_symbol_H-M P2(1)/n
_cod_database_code 4024644

loop_
_symmetry_equiv_pos_as_xyz
'x, y, z'
'-x+1/2, y+1/2, -z+1/2'
'-x, -y, -z'
'x-1/2, -y-1/2, z-1/2'

loop_
_atom_site_label
_atom_site_type_symbol
_atom_site_fract_x
_atom_site_fract_y
_atom_site_fract_z
_atom_site_U_iso_or_equiv
_atom_site_adp_type
_atom_site_occupancy
_atom_site_symmetry_multiplicity
_atom_site_calc_flag
_atom_site_refinement_flags
_atom_site_disorder_assembly
_atom_site_disorder_group
N1 N 0.32930(10) 0.0574(2) 0.90539(10) 0.0202(3) Uani 1 1 d . . .
C2 C 0.37350(13) 0.2192(3) 0.73047(12) 0.0246(3) Uani 1 1 d . . .
H2 H 0.3246 0.3509 0.7329 0.030 Uiso 1 1 calc R . .
C8 C 0.36354(11) -0.1333(2) 0.96588(11) 0.0183(3) Uani 1 1 d . . .
C1 C 0.38294(11) 0.0598(2) 0.81150(11) 0.0200(3) Uani 1 1 d . . .
C6 C 0.45377(11) -0.1363(2) 0.80915(11) 0.0195(3) Uani 1 1 d . . .
C9 C 0.30725(12) -0.1242(3) 1.05583(11) 0.0218(3) Uani 1 1 d . . .
C5 C 0.51713(12) -0.1751(3) 0.72379(11) 0.0231(3) Uani 1 1 d . . .
H5 H 0.5651 -0.3082 0.7210 0.028 Uiso 1 1 calc R . .
C10 C 0.23639(12) 0.0796(3) 1.04808(12) 0.0257(3) Uani 1 1 d . . .
H10 H 0.1871 0.1310 1.0992 0.031 Uiso 1 1 calc R . .
C7 C 0.44850(11) -0.2728(2) 0.90925(10) 0.0191(3) Uani 1 1 d . . .
H7A H 0.4228 -0.4364 0.8968 0.023 Uiso 1 1 calc R . .
H7B H 0.5223 -0.2752 0.9475 0.023 Uiso 1 1 calc R . .
C4 C 0.50949(13) -0.0157(3) 0.64172(12) 0.0261(4) Uani 1 1 d . . .
H4 H 0.5530 -0.0397 0.5829 0.031 Uiso 1 1 calc R . .
C11 C 0.25118(12) 0.1883(3) 0.95521(12) 0.0251(4) Uani 1 1 d . . .
H11 H 0.2146 0.3268 0.9302 0.030 Uiso 1 1 calc R . .
C3 C 0.43835(13) 0.1786(3) 0.64571(12) 0.0268(4) Uani 1 1 d . . .
H3 H 0.4341 0.2855 0.5893 0.032 Uiso 1 1 calc R . .
C12 C 0.31940(13) -0.2895(3) 1.14543(12) 0.0255(3) Uani 1 1 d . . .
H12A H 0.2941 -0.4467 1.1238 0.038 Uiso 1 1 calc R . .
H12B H 0.2736 -0.2337 1.2015 0.038 Uiso 1 1 calc R . .
H12C H 0.3985 -0.2965 1.1697 0.038 Uiso 1 1 calc R . .

loop_
_atom_site_aniso_label
_atom_site_aniso_U_11
_atom_site_aniso_U_22
_atom_site_aniso_U_33
_atom_site_aniso_U_23
_atom_site_aniso_U_13
_atom_site_aniso_U_12
N1 0.0194(6) 0.0170(6) 0.0239(6) -0.0007(5) -0.0033(5) 0.0024(5)
C2 0.0252(7) 0.0205(7) 0.0272(8) 0.0026(6) -0.0100(6) -0.0015(6)
C8 0.0184(6) 0.0156(6) 0.0206(7) -0.0008(5) -0.0030(5) -0.0004(5)
C1 0.0191(6) 0.0195(7) 0.0208(7) -0.0003(5) -0.0059(5) -0.0037(5)
C6 0.0200(6) 0.0181(7) 0.0201(7) -0.0002(5) -0.0031(5) -0.0035(5)
C9 0.0202(7) 0.0216(7) 0.0235(7) -0.0035(5) -0.0011(5) -0.0029(6)
C5 0.0228(7) 0.0228(7) 0.0237(7) -0.0009(6) -0.0005(6) -0.0013(6)
C10 0.0211(7) 0.0235(7) 0.0325(8) -0.0058(6) 0.0003(6) 0.0012(6)
C7 0.0201(7) 0.0161(6) 0.0209(7) -0.0002(5) -0.0007(5) 0.0010(5)
C4 0.0273(7) 0.0305(8) 0.0203(7) -0.0002(6) -0.0015(6) -0.0056(6)
C11 0.0203(7) 0.0211(7) 0.0334(8) -0.0042(6) -0.0022(6) 0.0049(6)
C3 0.0309(8) 0.0259(8) 0.0226(8) 0.0046(6) -0.0094(6) -0.0061(6)
C12 0.0262(8) 0.0259(8) 0.0245(8) -0.0013(6) 0.0025(6) -0.0013(6)

loop_
_atom_type_symbol
_atom_type_description
_atom_type_scat_dispersion_real
_atom_type_scat_dispersion_imag
_atom_type_scat_source
C C 0.0033 0.0016 'International Tables Vol C Tables 4.2.6.8 and 6.1.1.4'
H H 0.0000 0.0000 'International Tables Vol C Tables 4.2.6.8 and 6.1.1.4'
N N 0.0061 0.0033 'International Tables Vol C Tables 4.2.6.8 and 6.1.1.4'

loop_
_geom_angle_atom_site_label_1
_geom_angle_atom_site_label_2
_geom_angle_atom_site_label_3
_geom_angle
_geom_angle_site_symmetry_1
_geom_angle_site_symmetry_3
_geom_angle_publ_flag
C11 N1 C8 110.24(13) . . ?
C11 N1 C1 138.40(13) . . ?
C8 N1 C1 111.36(12) . . ?
C1 C2 C3 117.39(14) . . ?
C1 C2 H2 121.3 . . ?
C3 C2 H2 121.3 . . ?
C9 C8 N1 107.93(12) . . ?
C9 C8 C7 143.14(13) . . ?
N1 C8 C7 108.93(12) . . ?
C2 C1 N1 129.73(14) . . ?
C2 C1 C6 122.20(14) . . ?
N1 C1 C6 108.06(12) . . ?
C5 C6 C1 119.66(13) . . ?
C5 C6 C7 130.31(13) . . ?
C1 C6 C7 110.00(12) . . ?
C8 C9 C10 106.21(13) . . ?
C8 C9 C12 127.00(13) . . ?
C10 C9 C12 126.77(13) . . ?
C6 C5 C4 119.02(14) . . ?
C6 C5 H5 120.5 . . ?
C4 C5 H5 120.5 . . ?
C11 C10 C9 109.14(14) . . ?
C11 C10 H10 125.4 . . ?
C9 C10 H10 125.4 . . ?
C8 C7 C6 101.61(11) . . ?
C8 C7 H7A 111.4 . . ?
C6 C7 H7A 111.4 . . ?
C8 C7 H7B 111.4 . . ?
C6 C7 H7B 111.4 . . ?
H7A C7 H7B 109.3 . . ?
C3 C4 C5 120.34(14) . . ?
C3 C4 H4 119.8 . . ?
C5 C4 H4 119.8 . . ?
C10 C11 N1 106.48(13) . . ?
C10 C11 H11 126.8 . . ?
N1 C11 H11 126.8 . . ?
C2 C3 C4 121.38(14) . . ?
C2 C3 H3 119.3 . . ?
C4 C3 H3 119.3 . . ?
C9 C12 H12A 109.5 . . ?
C9 C12 H12B 109.5 . . ?
H12A C12 H12B 109.5 . . ?
C9 C12 H12C 109.5 . . ?
H12A C12 H12C 109.5 . . ?
H12B C12 H12C 109.5 . . ?

loop_
_geom_bond_atom_site_label_1
_geom_bond_atom_site_label_2
_geom_bond_distance
_geom_bond_site_symmetry_2
_geom_bond_publ_flag
N1 C11 1.3738(19) . ?
N1 C8 1.3882(18) . ?
N1 C1 1.398(2) . ?
C2 C1 1.387(2) . ?
C2 C3 1.389(2) . ?
C2 H2 0.9500 . ?
C8 C9 1.370(2) . ?
C8 C7 1.5020(19) . ?
C1 C6 1.399(2) . ?
C6 C5 1.383(2) . ?
C6 C7 1.5144(19) . ?
C9 C10 1.434(2) . ?
C9 C12 1.495(2) . ?
C5 C4 1.397(2) . ?
C5 H5 0.9500 . ?
C10 C11 1.370(2) . ?
C10 H10 0.9500 . ?
C7 H7A 0.9900 . ?
C7 H7B 0.9900 . ?
C4 C3 1.394(2) . ?
C4 H4 0.9500 . ?
C11 H11 0.9500 . ?
C3 H3 0.9500 . ?
C12 H12A 0.9800 . ?
C12 H12B 0.9800 . ?
C12 H12C 0.9800 . ?

loop_
_geom_torsion_atom_site_label_1
_geom_torsion_atom_site_label_2
_geom_torsion_atom_site_label_3
_geom_torsion_atom_site_label_4
_geom_torsion
_geom_torsion_site_symmetry_1
_geom_torsion_site_symmetry_2
_geom_torsion_site_symmetry_3
_geom_torsion_site_symmetry_4
_geom_torsion_publ_flag
C11 N1 C8 C9 -0.32(16) . . . . ?
C1 N1 C8 C9 -179.70(11) . . . . ?
C11 N1 C8 C7 179.84(11) . . . . ?
C1 N1 C8 C7 0.46(15) . . . . ?
C3 C2 C1 N1 179.48(13) . . . . ?
C3 C2 C1 C6 -0.5(2) . . . . ?
C11 N1 C1 C2 1.6(3) . . . . ?
C8 N1 C1 C2 -179.31(13) . . . . ?
C11 N1 C1 C6 -178.43(16) . . . . ?
C8 N1 C1 C6 0.69(15) . . . . ?
C2 C1 C6 C5 0.0(2) . . . . ?
N1 C1 C6 C5 -179.96(12) . . . . ?
C2 C1 C6 C7 178.44(12) . . . . ?
N1 C1 C6 C7 -1.56(15) . . . . ?
N1 C8 C9 C10 0.27(15) . . . . ?
C7 C8 C9 C10 -179.98(18) . . . . ?
N1 C8 C9 C12 -178.21(13) . . . . ?
C7 C8 C9 C12 1.5(3) . . . . ?
C1 C6 C5 C4 0.4(2) . . . . ?
C7 C6 C5 C4 -177.58(13) . . . . ?
C8 C9 C10 C11 -0.13(16) . . . . ?
C12 C9 C10 C11 178.35(14) . . . . ?
C9 C8 C7 C6 178.96(19) . . . . ?
N1 C8 C7 C6 -1.30(14) . . . . ?
C5 C6 C7 C8 179.91(14) . . . . ?
C1 C6 C7 C8 1.73(14) . . . . ?
C6 C5 C4 C3 -0.4(2) . . . . ?
C9 C10 C11 N1 -0.06(16) . . . . ?
C8 N1 C11 C10 0.23(16) . . . . ?
C1 N1 C11 C10 179.36(16) . . . . ?
C1 C2 C3 C4 0.5(2) . . . . ?
C5 C4 C3 C2 0.0(2) . . . . ?

loop_
_cod_related_entry_id
_cod_related_entry_database
_cod_related_entry_code
1 ChemSpider 21152038
